data_7063139
loop_
_publ_author_name
'Wang, Fei'
'Zhang, Yi'
'Zhou, Wei'
'Long, Zhiqing'
'Xiong, Shenglun'
'Zhang, Qinpeng'
'Sessler, Jonathan L.'
'He, Qing'

_publ_section_title
;
 &#x201C;One-pot&#x201D; synthesis of oligopyrrolic dialdehydes
;
_journal_issue 18
_journal_name_full 'New Journal of Chemistry'
_journal_page_first 8153
_journal_page_last 8157
_journal_paper_doi 10.1039/D4NJ00933A
_journal_volume 48
_journal_year 2024
_chemical_formula_sum 'C22 H27 N3 O2'
_chemical_formula_weight 365.46
_space_group_crystal_system monoclinic
_space_group_IT_number 14
_space_group_name_Hall '-P 2yn'
_space_group_name_H-M_alt 'P 1 21/n 1'
_atom_sites_solution_hydrogens geom
_audit_creation_method SHELXL-2018/3
_audit_update_record
;
2023-10-03 deposited with the CCDC.	2024-04-08 downloaded from the CCDC.
;
_cell_angle_alpha 90
_cell_angle_beta 97.7410(10)
_cell_angle_gamma 90
_cell_formula_units_Z 4
_cell_length_a 8.9704(2)
_cell_length_b 14.6873(4)
_cell_length_c 14.7777(4)
_cell_measurement_reflns_used 25737
_cell_measurement_temperature 173(2)
_cell_measurement_theta_max 68.211
_cell_measurement_theta_min 4.263
_cell_volume 1929.23(9)
_computing_cell_refinement 'SAINT V8.37A Bruker-AXS, Madison WI'
_computing_data_collection 'Bruker APEX3 Bruker-AXS, Madison WI'
_computing_data_reduction 'SAINT V8.37A Bruker-AXS, Madison WI'
_computing_molecular_graphics
;
Bruker SHELXTL Bruker-AXS, Madison WI and local programs
;
_computing_publication_material 'Bruker SHELXTL Bruker-AXS, Madison WI'
_computing_structure_refinement 'SHELXL-2018/3 (Sheldrick, 2018)'
_computing_structure_solution 'SHELXT 2014/4 (Sheldrick, 2014)'
_diffrn_ambient_temperature 173(2)
_diffrn_measured_fraction_theta_full 0.999
_diffrn_measured_fraction_theta_max 0.999
_diffrn_measurement_device_type 'Bruker D8 Venture with PHOTON 100 detector'
_diffrn_measurement_method '\f and \w scans'
_diffrn_radiation_type CuK\a
_diffrn_radiation_wavelength 1.54178
_diffrn_reflns_av_R_equivalents 0.0370
_diffrn_reflns_av_unetI/netI 0.0182
_diffrn_reflns_Laue_measured_fraction_full 0.999
_diffrn_reflns_Laue_measured_fraction_max 0.999
_diffrn_reflns_limit_h_max 10
_diffrn_reflns_limit_h_min -10
_diffrn_reflns_limit_k_max 17
_diffrn_reflns_limit_k_min -17
_diffrn_reflns_limit_l_max 17
_diffrn_reflns_limit_l_min -17
_diffrn_reflns_number 28890
_diffrn_reflns_point_group_measured_fraction_full 0.999
_diffrn_reflns_point_group_measured_fraction_max 0.999
_diffrn_reflns_theta_full 67.679
_diffrn_reflns_theta_max 68.211
_diffrn_reflns_theta_min 4.263
_diffrn_source 'Microfocus Source'
_exptl_absorpt_coefficient_mu 0.647
_exptl_absorpt_correction_T_max 0.7531
_exptl_absorpt_correction_T_min 0.6929
_exptl_absorpt_correction_type multi-scan
_exptl_absorpt_process_details
;
 SADABS 2016/2: Krause, L., Herbst-Irmer, R., Sheldrick G.M. & Stalke D.,
 J. Appl. Cryst. 48 (2015) 3-10
;
_exptl_crystal_colour yellowish
_exptl_crystal_density_diffrn 1.258
_exptl_crystal_density_method 'not measured'
_exptl_crystal_description block
_exptl_crystal_F_000 784
_exptl_crystal_size_max 0.200
_exptl_crystal_size_mid 0.050
_exptl_crystal_size_min 0.050
_refine_diff_density_max 0.232
_refine_diff_density_min -0.246
_refine_diff_density_rms 0.038
_refine_ls_extinction_method none
_refine_ls_goodness_of_fit_ref 1.020
_refine_ls_hydrogen_treatment constr
_refine_ls_matrix_type full
_refine_ls_number_parameters 248
_refine_ls_number_reflns 3520
_refine_ls_number_restraints 0
_refine_ls_restrained_S_all 1.020
_refine_ls_R_factor_all 0.0427
_refine_ls_R_factor_gt 0.0369
_refine_ls_shift/su_max 0.000
_refine_ls_shift/su_mean 0.000
_refine_ls_structure_factor_coef Fsqd
_refine_ls_weighting_details 'w=1/[\s^2^(Fo^2^)+(0.0455P)^2^+0.7889P] where P=(Fo^2^+2Fc^2^)/3'
_refine_ls_weighting_scheme calc
_refine_ls_wR_factor_gt 0.0904
_refine_ls_wR_factor_ref 0.0956
_reflns_Friedel_coverage 0.000
_reflns_number_gt 3129
_reflns_number_total 3520
_reflns_threshold_expression 'I > 2\s(I)'
_cod_data_source_file d4nj00933a2.cif
_cod_data_source_block WF-1
_cod_depositor_comments 'Adding full bibliography for 7063139--7063144.cif.'
_cod_original_sg_symbol_H-M 'P 21/n'
_cod_database_code 7063139
_shelx_shelxl_version_number 2018/3
_shelx_space_group_comment
;
The symmetry employed for this shelxl refinement is uniquely defined
by the following loop, which should always be used as a source of
symmetry information in preference to the above space-group names.
They are only intended as comments.
;
_shelx_estimated_absorpt_t_min 0.881
_shelx_estimated_absorpt_t_max 0.968

loop_
_space_group_symop_operation_xyz
'x, y, z'
'-x+1/2, y+1/2, -z+1/2'
'-x, -y, -z'
'x-1/2, -y-1/2, z-1/2'

loop_
_atom_site_label
_atom_site_type_symbol
_atom_site_fract_x
_atom_site_fract_y
_atom_site_fract_z
_atom_site_U_iso_or_equiv
_atom_site_adp_type
_atom_site_occupancy
_atom_site_site_symmetry_order
_atom_site_calc_flag
_atom_site_refinement_flags_posn
_atom_site_refinement_flags_adp
_atom_site_refinement_flags_occupancy
_atom_site_disorder_assembly
_atom_site_disorder_group
O1 O -0.16104(12) 0.47008(7) 0.42625(7) 0.0359(3) Uani 1 1 d . . . . .
O2 O 0.64373(11) 0.59471(7) 0.52967(6) 0.0335(2) Uani 1 1 d . . . . .
N1 N 0.01137(12) 0.35084(7) 0.55515(7) 0.0246(2) Uani 1 1 d . . . . .
H1 H 0.068101 0.397067 0.543323 0.030 Uiso 1 1 calc R U . . .
N2 N 0.31601(12) 0.33420(7) 0.64538(7) 0.0245(2) Uani 1 1 d . . . . .
H2 H 0.310642 0.367835 0.595767 0.029 Uiso 1 1 calc R U . . .
N3 N 0.57172(12) 0.44820(7) 0.64028(7) 0.0247(2) Uani 1 1 d . . . . .
H3 H 0.493397 0.463365 0.600723 0.030 Uiso 1 1 calc R U . . .
C1 C -0.21381(16) 0.39900(9) 0.45360(9) 0.0273(3) Uani 1 1 d . . . . .
H1A H -0.315637 0.385281 0.431294 0.033 Uiso 1 1 calc R U . . .
C2 C -0.13497(15) 0.33623(9) 0.51551(9) 0.0243(3) Uani 1 1 d . . . . .
C3 C -0.18436(15) 0.25511(9) 0.55143(9) 0.0257(3) Uani 1 1 d . . . . .
C4 C -0.06587(15) 0.22092(9) 0.61416(9) 0.0250(3) Uani 1 1 d . . . . .
C5 C 0.05431(15) 0.28247(9) 0.61548(9) 0.0237(3) Uani 1 1 d . . . . .
C6 C 0.20107(15) 0.28204(9) 0.66944(9) 0.0245(3) Uani 1 1 d . . . . .
C7 C 0.25469(16) 0.23984(10) 0.75106(10) 0.0319(3) Uani 1 1 d . . . . .
H7 H 0.200086 0.198957 0.784046 0.038 Uiso 1 1 calc R U . . .
C8 C 0.40368(16) 0.26800(10) 0.77653(10) 0.0312(3) Uani 1 1 d . . . . .
H8 H 0.467643 0.250076 0.830085 0.037 Uiso 1 1 calc R U . . .
C9 C 0.44097(15) 0.32648(9) 0.70984(9) 0.0240(3) Uani 1 1 d . . . . .
C10 C 0.57427(14) 0.37988(9) 0.70240(8) 0.0237(3) Uani 1 1 d . . . . .
C11 C 0.71892(15) 0.37707(9) 0.75294(9) 0.0239(3) Uani 1 1 d . . . . .
C12 C 0.80416(14) 0.44606(9) 0.71874(8) 0.0236(3) Uani 1 1 d . . . . .
C13 C 0.71050(14) 0.49028(9) 0.64855(9) 0.0242(3) Uani 1 1 d . . . . .
C14 C 0.73828(15) 0.56303(10) 0.59106(9) 0.0273(3) Uani 1 1 d . . . . .
H14 H 0.835620 0.589724 0.599655 0.033 Uiso 1 1 calc R U . . .
C15 C -0.33546(15) 0.21127(10) 0.52497(10) 0.0326(3) Uani 1 1 d . . . . .
H15A H -0.403626 0.255350 0.489605 0.039 Uiso 1 1 calc R U . . .
H15B H -0.379311 0.195553 0.580954 0.039 Uiso 1 1 calc R U . . .
C16 C -0.32526(19) 0.12548(11) 0.46809(11) 0.0418(4) Uani 1 1 d . . . . .
H16A H -0.285755 0.141109 0.411391 0.063 Uiso 1 1 calc R U . . .
H16B H -0.425583 0.098563 0.453492 0.063 Uiso 1 1 calc R U . . .
H16C H -0.257886 0.081605 0.502827 0.063 Uiso 1 1 calc R U . . .
C17 C -0.06476(16) 0.13391(9) 0.66793(10) 0.0306(3) Uani 1 1 d . . . . .
H17A H -0.168594 0.109727 0.662610 0.037 Uiso 1 1 calc R U . . .
H17B H -0.031723 0.147444 0.733175 0.037 Uiso 1 1 calc R U . . .
C18 C 0.03811(19) 0.06073(10) 0.63646(12) 0.0424(4) Uani 1 1 d . . . . .
H18A H 0.002981 0.044520 0.572824 0.064 Uiso 1 1 calc R U . . .
H18B H 0.036100 0.006638 0.675097 0.064 Uiso 1 1 calc R U . . .
H18C H 0.141180 0.084145 0.641279 0.064 Uiso 1 1 calc R U . . .
C19 C 0.77173(16) 0.31094(10) 0.82847(9) 0.0299(3) Uani 1 1 d . . . . .
H19A H 0.881608 0.302175 0.830784 0.036 Uiso 1 1 calc R U . . .
H19B H 0.722744 0.251359 0.813805 0.036 Uiso 1 1 calc R U . . .
C20 C 0.73855(19) 0.34122(11) 0.92269(10) 0.0390(4) Uani 1 1 d . . . . .
H20A H 0.790876 0.398625 0.939316 0.059 Uiso 1 1 calc R U . . .
H20B H 0.773549 0.294458 0.967907 0.059 Uiso 1 1 calc R U . . .
H20C H 0.629959 0.350006 0.921236 0.059 Uiso 1 1 calc R U . . .
C21 C 0.96581(14) 0.47019(10) 0.75037(9) 0.0270(3) Uani 1 1 d . . . . .
H21A H 1.014303 0.488767 0.696927 0.032 Uiso 1 1 calc R U . . .
H21B H 1.018947 0.415504 0.777360 0.032 Uiso 1 1 calc R U . . .
C22 C 0.98280(16) 0.54678(10) 0.82064(10) 0.0335(3) Uani 1 1 d . . . . .
H22A H 0.938762 0.602775 0.792577 0.050 Uiso 1 1 calc R U . . .
H22B H 1.089769 0.556689 0.842066 0.050 Uiso 1 1 calc R U . . .
H22C H 0.930776 0.530095 0.872462 0.050 Uiso 1 1 calc R U . . .

loop_
_atom_site_aniso_label
_atom_site_aniso_U_11
_atom_site_aniso_U_22
_atom_site_aniso_U_33
_atom_site_aniso_U_23
_atom_site_aniso_U_13
_atom_site_aniso_U_12
O1 0.0461(6) 0.0279(5) 0.0323(5) 0.0052(4) -0.0003(5) -0.0064(5)
O2 0.0341(5) 0.0380(6) 0.0269(5) 0.0087(4) -0.0018(4) -0.0037(4)
N1 0.0256(6) 0.0227(5) 0.0251(6) 0.0016(4) 0.0016(4) -0.0060(4)
N2 0.0252(6) 0.0259(6) 0.0217(5) 0.0050(4) 0.0006(4) -0.0034(4)
N3 0.0224(5) 0.0276(6) 0.0224(5) 0.0043(4) -0.0030(4) -0.0018(4)
C1 0.0305(7) 0.0253(7) 0.0255(7) -0.0025(5) 0.0011(5) -0.0021(5)
C2 0.0253(7) 0.0234(6) 0.0238(6) -0.0026(5) 0.0019(5) -0.0031(5)
C3 0.0256(7) 0.0250(7) 0.0265(7) -0.0014(5) 0.0032(5) -0.0027(5)
C4 0.0258(7) 0.0240(7) 0.0255(7) 0.0000(5) 0.0046(5) -0.0035(5)
C5 0.0265(7) 0.0232(6) 0.0216(6) -0.0002(5) 0.0033(5) -0.0015(5)
C6 0.0268(7) 0.0228(6) 0.0240(6) 0.0000(5) 0.0038(5) -0.0041(5)
C7 0.0321(7) 0.0335(8) 0.0294(7) 0.0086(6) 0.0016(6) -0.0077(6)
C8 0.0323(7) 0.0327(7) 0.0265(7) 0.0083(6) -0.0037(6) -0.0033(6)
C9 0.0250(6) 0.0238(6) 0.0224(6) -0.0003(5) -0.0001(5) -0.0003(5)
C10 0.0259(7) 0.0241(6) 0.0207(6) 0.0000(5) 0.0014(5) 0.0004(5)
C11 0.0250(7) 0.0249(6) 0.0208(6) -0.0003(5) 0.0001(5) 0.0024(5)
C12 0.0228(6) 0.0272(7) 0.0203(6) -0.0032(5) 0.0018(5) 0.0014(5)
C13 0.0230(6) 0.0280(7) 0.0210(6) -0.0010(5) 0.0008(5) -0.0023(5)
C14 0.0263(7) 0.0322(7) 0.0229(7) -0.0009(6) 0.0015(5) -0.0038(6)
C15 0.0254(7) 0.0323(8) 0.0384(8) 0.0059(6) -0.0017(6) -0.0062(6)
C16 0.0440(9) 0.0407(9) 0.0381(8) -0.0013(7) -0.0047(7) -0.0166(7)
C17 0.0284(7) 0.0299(7) 0.0327(7) 0.0070(6) 0.0018(6) -0.0071(6)
C18 0.0448(9) 0.0267(7) 0.0550(10) 0.0071(7) 0.0046(8) -0.0003(7)
C19 0.0284(7) 0.0298(7) 0.0298(7) 0.0063(6) -0.0023(6) 0.0025(6)
C20 0.0447(9) 0.0447(9) 0.0260(7) 0.0090(6) -0.0016(6) -0.0009(7)
C21 0.0215(7) 0.0345(7) 0.0244(7) -0.0005(6) 0.0010(5) 0.0012(5)
C22 0.0267(7) 0.0356(8) 0.0365(8) -0.0049(6) -0.0023(6) -0.0029(6)

loop_
_atom_type_symbol
_atom_type_description
_atom_type_scat_dispersion_real
_atom_type_scat_dispersion_imag
_atom_type_scat_source
C C 0.0181 0.0091 'International Tables Vol C Tables 4.2.6.8 and 6.1.1.4'
H H 0.0000 0.0000 'International Tables Vol C Tables 4.2.6.8 and 6.1.1.4'
N N 0.0311 0.0180 'International Tables Vol C Tables 4.2.6.8 and 6.1.1.4'
O O 0.0492 0.0322 'International Tables Vol C Tables 4.2.6.8 and 6.1.1.4'

loop_
_geom_angle_atom_site_label_1
_geom_angle_atom_site_label_2
_geom_angle_atom_site_label_3
_geom_angle
_geom_angle_site_symmetry_1
_geom_angle_site_symmetry_3
_geom_angle_publ_flag
C5 N1 C2 109.37(11) . . ?
C5 N1 H1 125.3 . . ?
C2 N1 H1 125.3 . . ?
C6 N2 C9 110.26(11) . . ?
C6 N2 H2 124.9 . . ?
C9 N2 H2 124.9 . . ?
C10 N3 C13 109.76(11) . . ?
C10 N3 H3 125.1 . . ?
C13 N3 H3 125.1 . . ?
O1 C1 C2 125.45(13) . . ?
O1 C1 H1A 117.3 . . ?
C2 C1 H1A 117.3 . . ?
N1 C2 C3 107.63(11) . . ?
N1 C2 C1 122.38(12) . . ?
C3 C2 C1 129.92(12) . . ?
C2 C3 C4 107.71(11) . . ?
C2 C3 C15 125.86(12) . . ?
C4 C3 C15 126.40(12) . . ?
C5 C4 C3 106.85(11) . . ?
C5 C4 C17 126.08(12) . . ?
C3 C4 C17 127.05(12) . . ?
N1 C5 C4 108.43(11) . . ?
N1 C5 C6 121.36(11) . . ?
C4 C5 C6 130.20(12) . . ?
N2 C6 C7 106.94(12) . . ?
N2 C6 C5 121.09(11) . . ?
C7 C6 C5 131.86(12) . . ?
C6 C7 C8 108.00(12) . . ?
C6 C7 H7 126.0 . . ?
C8 C7 H7 126.0 . . ?
C9 C8 C7 107.79(12) . . ?
C9 C8 H8 126.1 . . ?
C7 C8 H8 126.1 . . ?
N2 C9 C8 107.00(11) . . ?
N2 C9 C10 120.53(11) . . ?
C8 C9 C10 132.31(12) . . ?
N3 C10 C11 108.10(11) . . ?
N3 C10 C9 120.87(11) . . ?
C11 C10 C9 131.00(12) . . ?
C12 C11 C10 107.20(11) . . ?
C12 C11 C19 126.84(12) . . ?
C10 C11 C19 125.95(12) . . ?
C13 C12 C11 107.41(11) . . ?
C13 C12 C21 125.22(12) . . ?
C11 C12 C21 127.37(12) . . ?
N3 C13 C12 107.53(11) . . ?
N3 C13 C14 121.14(12) . . ?
C12 C13 C14 131.32(12) . . ?
O2 C14 C13 124.37(13) . . ?
O2 C14 H14 117.8 . . ?
C13 C14 H14 117.8 . . ?
C3 C15 C16 112.23(12) . . ?
C3 C15 H15A 109.2 . . ?
C16 C15 H15A 109.2 . . ?
C3 C15 H15B 109.2 . . ?
C16 C15 H15B 109.2 . . ?
H15A C15 H15B 107.9 . . ?
C15 C16 H16A 109.5 . . ?
C15 C16 H16B 109.5 . . ?
H16A C16 H16B 109.5 . . ?
C15 C16 H16C 109.5 . . ?
H16A C16 H16C 109.5 . . ?
H16B C16 H16C 109.5 . . ?
C4 C17 C18 113.44(12) . . ?
C4 C17 H17A 108.9 . . ?
C18 C17 H17A 108.9 . . ?
C4 C17 H17B 108.9 . . ?
C18 C17 H17B 108.9 . . ?
H17A C17 H17B 107.7 . . ?
C17 C18 H18A 109.5 . . ?
C17 C18 H18B 109.5 . . ?
H18A C18 H18B 109.5 . . ?
C17 C18 H18C 109.5 . . ?
H18A C18 H18C 109.5 . . ?
H18B C18 H18C 109.5 . . ?
C11 C19 C20 113.99(12) . . ?
C11 C19 H19A 108.8 . . ?
C20 C19 H19A 108.8 . . ?
C11 C19 H19B 108.8 . . ?
C20 C19 H19B 108.8 . . ?
H19A C19 H19B 107.6 . . ?
C19 C20 H20A 109.5 . . ?
C19 C20 H20B 109.5 . . ?
H20A C20 H20B 109.5 . . ?
C19 C20 H20C 109.5 . . ?
H20A C20 H20C 109.5 . . ?
H20B C20 H20C 109.5 . . ?
C12 C21 C22 112.90(11) . . ?
C12 C21 H21A 109.0 . . ?
C22 C21 H21A 109.0 . . ?
C12 C21 H21B 109.0 . . ?
C22 C21 H21B 109.0 . . ?
H21A C21 H21B 107.8 . . ?
C21 C22 H22A 109.5 . . ?
C21 C22 H22B 109.5 . . ?
H22A C22 H22B 109.5 . . ?
C21 C22 H22C 109.5 . . ?
H22A C22 H22C 109.5 . . ?
H22B C22 H22C 109.5 . . ?

loop_
_geom_bond_atom_site_label_1
_geom_bond_atom_site_label_2
_geom_bond_distance
_geom_bond_site_symmetry_2
_geom_bond_publ_flag
O1 C1 1.2364(17) . ?
O2 C14 1.2456(16) . ?
N1 C5 1.3635(17) . ?
N1 C2 1.3803(17) . ?
N1 H1 0.8800 . ?
N2 C6 1.3694(17) . ?
N2 C9 1.3744(17) . ?
N2 H2 0.8800 . ?
N3 C10 1.3581(17) . ?
N3 C13 1.3805(17) . ?
N3 H3 0.8800 . ?
C1 C2 1.4188(19) . ?
C1 H1A 0.9500 . ?
C2 C3 1.4003(18) . ?
C3 C4 1.4056(19) . ?
C3 C15 1.5039(18) . ?
C4 C5 1.4050(18) . ?
C4 C17 1.5042(18) . ?
C5 C6 1.4444(18) . ?
C6 C7 1.3834(19) . ?
C7 C8 1.401(2) . ?
C7 H7 0.9500 . ?
C8 C9 1.3820(19) . ?
C8 H8 0.9500 . ?
C9 C10 1.4465(18) . ?
C10 C11 1.4078(18) . ?
C11 C12 1.4039(19) . ?
C11 C19 1.5072(18) . ?
C12 C13 1.4031(18) . ?
C12 C21 1.5047(17) . ?
C13 C14 1.4080(19) . ?
C14 H14 0.9500 . ?
C15 C16 1.524(2) . ?
C15 H15A 0.9900 . ?
C15 H15B 0.9900 . ?
C16 H16A 0.9800 . ?
C16 H16B 0.9800 . ?
C16 H16C 0.9800 . ?
C17 C18 1.529(2) . ?
C17 H17A 0.9900 . ?
C17 H17B 0.9900 . ?
C18 H18A 0.9800 . ?
C18 H18B 0.9800 . ?
C18 H18C 0.9800 . ?
C19 C20 1.529(2) . ?
C19 H19A 0.9900 . ?
C19 H19B 0.9900 . ?
C20 H20A 0.9800 . ?
C20 H20B 0.9800 . ?
C20 H20C 0.9800 . ?
C21 C22 1.5246(19) . ?
C21 H21A 0.9900 . ?
C21 H21B 0.9900 . ?
C22 H22A 0.9800 . ?
C22 H22B 0.9800 . ?
C22 H22C 0.9800 . ?
